data_1526238
loop_
_publ_author_name
'Petrov, A.N.'
'Voronin, V.I.'
'Zuev, A.Yu.'
'Tikhonova, I.L.'

_publ_section_title
;
 Crystal and defect structure of the mixed oxides La Mn1-z Cuz O3+y (0 < z
 < 4)
;
_journal_name_full 'Solid State Ionics'
_journal_page_first 179
_journal_page_last 188
_journal_volume 129
_journal_year 2000
_chemical_formula_sum 'La0.928 Mn O3'
_space_group_IT_number 62
_symmetry_space_group_name_Hall '-P 2c 2ab'
_symmetry_space_group_name_H-M 'P b n m'
_cell_angle_alpha 90
_cell_angle_beta 90
_cell_angle_gamma 90
_cell_formula_units_Z 4
_cell_length_a 5.5311
_cell_length_b 5.4943
_cell_length_c 7.7814
_cell_volume 236.473
_citation_journal_id_ASTM SSIOD3
_cod_data_source_file Petrov_SSIOD3_2000_557.cif
_cod_data_source_block La0.928Mn1O3
_cod_original_sg_symbol_Hall '-P 2ac 2n (z,x,y)'
_cod_original_formula_sum 'La0.928 Mn1 O3'
_cod_database_code 1526238

loop_
_symmetry_equiv_pos_as_xyz
x,y,z
x+1/2,-y+1/2,-z
-x+1/2,y+1/2,-z+1/2
-x,-y,z+1/2
-x,-y,-z
-x-1/2,y-1/2,z
x-1/2,-y-1/2,z-1/2
x,y,-z-1/2

loop_
_atom_site_label
_atom_site_type_symbol
_atom_site_fract_x
_atom_site_fract_y
_atom_site_fract_z
_atom_site_occupancy
_atom_site_U_iso_or_equiv
O2 O-2 0.226 0.2726 0.0343 1 0.0
La1 La+3 0.005 0.5208 0.25 0.928 0.0
Mn1 Mn+3 0 0 0 1 0.0
O1 O-2 -0.0652 -0.0064 0.25 1 0.0
